data_1556388
loop_
_publ_author_name
'Zhang, Shaoguang'
'Zhan, Ming'
'Wang, Qifeng'
'Wang, Chao'
'Zhang, Wen-Xiong'
'Xi, Zhenfeng'

_publ_section_title
;
 Synthesis of semibullvalene derivatives via Co2(CO)8-mediated
 cyclodimerization of 1,4-dilithio-1,3-butadienes
;
_journal_issue 2
_journal_name_full 'Org. Chem. Front.'
_journal_page_first 130
_journal_paper_doi 10.1039/C3QO00019B
_journal_volume 1
_journal_year 2014
_chemical_formula_sum 'C40 H40'
_chemical_formula_weight 520.72
_space_group_IT_number 2
_space_group_name_Hall '-P 1'
_space_group_name_H-M_alt 'P -1'
_symmetry_cell_setting triclinic
_symmetry_space_group_name_H-M 'P -1'
_atom_sites_solution_hydrogens geom
_atom_sites_solution_primary direct
_atom_sites_solution_secondary difmap
_audit_creation_method SHELXL-97
_cell_angle_alpha 81.14(3)
_cell_angle_beta 73.69(3)
_cell_angle_gamma 70.31(3)
_cell_formula_units_Z 2
_cell_length_a 9.1290(18)
_cell_length_b 12.580(3)
_cell_length_c 15.035(3)
_cell_measurement_reflns_used 9949
_cell_measurement_temperature 293(2)
_cell_measurement_theta_max 25.02
_cell_measurement_theta_min 2.16
_cell_volume 1556.9(7)
_computing_cell_refinement Rapid-AUTO
_computing_data_collection 'Rapid-AUTO (Rigaku,2000)'
_computing_data_reduction 'CrystalStructure (Rigaku/MSC,2000)'
_computing_molecular_graphics 'Siemens SHELXTL V4.2,(Sheldrick,1990)'
_computing_publication_material SHELXL-97,(Sheldrick,1997)
_computing_structure_refinement SHELXL-97,(Sheldrick,1997)
_computing_structure_solution SHELXS-97,(Sheldrick,1997)
_diffrn_ambient_temperature 293(2)
_diffrn_detector_area_resol_mean 10.00
_diffrn_measured_fraction_theta_full 0.962
_diffrn_measured_fraction_theta_max 0.962
_diffrn_measurement_device_type 'Rigaku RAXIS RAPID IP'
_diffrn_measurement_method \W
_diffrn_radiation_monochromator graphite
_diffrn_radiation_source 'fine-focus sealed tube'
_diffrn_radiation_type MoK\a
_diffrn_radiation_wavelength 0.71073
_diffrn_reflns_av_R_equivalents 0.0622
_diffrn_reflns_av_sigmaI/netI 0.0801
_diffrn_reflns_limit_h_max 9
_diffrn_reflns_limit_h_min -10
_diffrn_reflns_limit_k_max 14
_diffrn_reflns_limit_k_min -14
_diffrn_reflns_limit_l_max 17
_diffrn_reflns_limit_l_min -17
_diffrn_reflns_number 9949
_diffrn_reflns_theta_full 25.02
_diffrn_reflns_theta_max 25.02
_diffrn_reflns_theta_min 2.16
_diffrn_standards_decay_% 0
_diffrn_standards_interval_count 0
_diffrn_standards_interval_time 0
_diffrn_standards_number 0
_exptl_absorpt_coefficient_mu 0.062
_exptl_absorpt_correction_T_max 0.988
_exptl_absorpt_correction_T_min 0.972
_exptl_absorpt_correction_type empirical
_exptl_absorpt_process_details
; 
                                  HIGASHI, T. (1995). Abscor-Empirical
                                  Absorption Correction based on Fourier
                                  Series Approximation.
                                  Rigaku Corporation,Tokyo,Japan.
;
_exptl_crystal_colour colourless
_exptl_crystal_density_diffrn 1.111
_exptl_crystal_density_method 'not measured'
_exptl_crystal_description block
_exptl_crystal_F_000 560
_exptl_crystal_size_max 0.45
_exptl_crystal_size_mid 0.40
_exptl_crystal_size_min 0.20
_refine_diff_density_max 0.179
_refine_diff_density_min -0.140
_refine_diff_density_rms 0.030
_refine_ls_extinction_coef 0.031(2)
_refine_ls_extinction_expression Fc^*^=kFc[1+0.001xFc^2^\l^3^/sin(2\q)]^-1/4^
_refine_ls_extinction_method SHELXL
_refine_ls_goodness_of_fit_ref 1.010
_refine_ls_hydrogen_treatment constr
_refine_ls_matrix_type full
_refine_ls_number_parameters 362
_refine_ls_number_reflns 5270
_refine_ls_number_restraints 0
_refine_ls_restrained_S_all 1.010
_refine_ls_R_factor_all 0.1273
_refine_ls_R_factor_gt 0.0554
_refine_ls_shift/su_max 0.000
_refine_ls_shift/su_mean 0.000
_refine_ls_structure_factor_coef Fsqd
_refine_ls_weighting_details 'calc w=1/[\s^2^(Fo^2^)+(0.0460P)^2^+0.0000P] where P=(Fo^2^+2Fc^2^)/3'
_refine_ls_weighting_scheme calc
_refine_ls_wR_factor_gt 0.1180
_refine_ls_wR_factor_ref 0.1309
_reflns_number_gt 2299
_reflns_number_total 5270
_reflns_threshold_expression >2sigma(I)
_cod_data_source_file c3qo00019b.txt
_cod_data_source_block a
_cod_original_cell_volume 1556.9(5)
_cod_original_sg_symbol_H-M P-1
_cod_database_code 1556388

loop_
_symmetry_equiv_pos_as_xyz
'x, y, z'
'-x, -y, -z'

loop_
_atom_site_label
_atom_site_type_symbol
_atom_site_fract_x
_atom_site_fract_y
_atom_site_fract_z
_atom_site_U_iso_or_equiv
_atom_site_adp_type
_atom_site_occupancy
_atom_site_symmetry_multiplicity
_atom_site_calc_flag
_atom_site_refinement_flags
C1 C -0.2410(3) 0.6898(2) 0.23817(15) 0.0588(7) Uani 1 1 d .
C2 C -0.2869(3) 0.8174(2) 0.22644(17) 0.0657(7) Uani 1 1 d .
C3 C -0.2447(3) 0.8577(2) 0.29812(15) 0.0586(7) Uani 1 1 d .
C4 C -0.1695(3) 0.7699(2) 0.35202(16) 0.0689(8) Uani 1 1 d .
C5 C -0.1404(3) 0.65549(19) 0.31454(15) 0.0608(7) Uani 1 1 d .
C6 C 0.0300(3) 0.6471(2) 0.25801(17) 0.0646(7) Uani 1 1 d .
C7 C 0.0304(3) 0.69328(19) 0.17030(15) 0.0582(7) Uani 1 1 d .
C8 C -0.1320(3) 0.7291(2) 0.15287(16) 0.0720(8) Uani 1 1 d .
C9 C -0.3563(3) 0.6303(2) 0.23051(17) 0.0773(8) Uani 1 1 d .
H9A H -0.3996 0.6652 0.1773 0.093 Uiso 1 1 calc R
H9B H -0.4452 0.6440 0.2853 0.093 Uiso 1 1 calc R
C10 C -0.2881(4) 0.5030(2) 0.22053(19) 0.1040(11) Uani 1 1 d .
H10A H -0.3711 0.4747 0.2162 0.156 Uiso 1 1 calc R
H10B H -0.2482 0.4664 0.2737 0.156 Uiso 1 1 calc R
H10C H -0.2022 0.4877 0.1654 0.156 Uiso 1 1 calc R
C11 C -0.4301(3) 0.8896(2) 0.18950(17) 0.0772(8) Uani 1 1 d .
H11A H -0.4396 0.8507 0.1415 0.093 Uiso 1 1 calc R
H11B H -0.4120 0.9603 0.1614 0.093 Uiso 1 1 calc R
C12 C -0.5859(3) 0.9152(3) 0.26404(19) 0.1017(10) Uani 1 1 d .
H12A H -0.6722 0.9615 0.2371 0.153 Uiso 1 1 calc R
H12B H -0.5779 0.9546 0.3115 0.153 Uiso 1 1 calc R
H12C H -0.6064 0.8457 0.2908 0.153 Uiso 1 1 calc R
C13 C -0.2758(3) 0.9790(2) 0.30866(17) 0.0621(7) Uani 1 1 d .
C14 C -0.3449(3) 1.0233(2) 0.39507(19) 0.0779(8) Uani 1 1 d .
H14 H -0.3673 0.9752 0.4469 0.094 Uiso 1 1 calc R
C15 C -0.3810(4) 1.1357(3) 0.4062(2) 0.0981(10) Uani 1 1 d .
H15 H -0.4294 1.1636 0.4647 0.118 Uiso 1 1 calc R
C16 C -0.3458(4) 1.2070(3) 0.3312(3) 0.1034(11) Uani 1 1 d .
H16 H -0.3700 1.2835 0.3390 0.124 Uiso 1 1 calc R
C17 C -0.2754(4) 1.1676(3) 0.2448(3) 0.0985(10) Uani 1 1 d .
H17 H -0.2516 1.2169 0.1942 0.118 Uiso 1 1 calc R
C18 C -0.2390(3) 1.0518(2) 0.23254(19) 0.0824(9) Uani 1 1 d .
H18 H -0.1907 1.0243 0.1739 0.099 Uiso 1 1 calc R
C19 C -0.1046(3) 0.7827(2) 0.42857(16) 0.0654(7) Uani 1 1 d .
C20 C 0.0158(4) 0.8327(2) 0.41065(19) 0.0832(9) Uani 1 1 d .
H20 H 0.0612 0.8529 0.3496 0.100 Uiso 1 1 calc R
C21 C 0.0698(4) 0.8531(3) 0.4811(2) 0.1082(11) Uani 1 1 d .
H21 H 0.1537 0.8839 0.4666 0.130 Uiso 1 1 calc R
C22 C 0.0019(5) 0.8288(3) 0.5726(2) 0.1189(13) Uani 1 1 d .
H22 H 0.0356 0.8455 0.6203 0.143 Uiso 1 1 calc R
C23 C -0.1172(5) 0.7791(3) 0.5914(2) 0.1150(12) Uani 1 1 d .
H23 H -0.1632 0.7602 0.6527 0.138 Uiso 1 1 calc R
C24 C -0.1698(4) 0.7567(2) 0.52079(18) 0.0858(9) Uani 1 1 d .
H24 H -0.2511 0.7232 0.5356 0.103 Uiso 1 1 calc R
C25 C -0.1573(3) 0.5578(2) 0.38767(16) 0.0795(8) Uani 1 1 d .
H25A H -0.1195 0.4884 0.3560 0.095 Uiso 1 1 calc R
H25B H -0.0871 0.5500 0.4279 0.095 Uiso 1 1 calc R
C26 C -0.3265(4) 0.5699(2) 0.44838(17) 0.0971(10) Uani 1 1 d .
H26A H -0.3241 0.5056 0.4923 0.146 Uiso 1 1 calc R
H26B H -0.3965 0.5740 0.4099 0.146 Uiso 1 1 calc R
H26C H -0.3651 0.6376 0.4811 0.146 Uiso 1 1 calc R
C27 C 0.1773(3) 0.5951(2) 0.29521(17) 0.0777(8) Uani 1 1 d .
H27A H 0.1468 0.6016 0.3619 0.093 Uiso 1 1 calc R
H27B H 0.2520 0.6377 0.2681 0.093 Uiso 1 1 calc R
C28 C 0.2619(4) 0.4715(3) 0.2754(2) 0.1067(11) Uani 1 1 d .
H28A H 0.3544 0.4437 0.3007 0.160 Uiso 1 1 calc R
H28B H 0.2948 0.4645 0.2095 0.160 Uiso 1 1 calc R
H28C H 0.1898 0.4283 0.3034 0.160 Uiso 1 1 calc R
C29 C 0.1696(3) 0.7186(2) 0.10212(16) 0.0611(7) Uani 1 1 d .
C30 C 0.1992(4) 0.8188(3) 0.10074(18) 0.0885(9) Uani 1 1 d .
H30 H 0.1306 0.8717 0.1431 0.106 Uiso 1 1 calc R
C31 C 0.3289(4) 0.8433(3) 0.0377(2) 0.0972(10) Uani 1 1 d .
H31 H 0.3468 0.9115 0.0390 0.117 Uiso 1 1 calc R
C32 C 0.4282(4) 0.7703(4) -0.0244(2) 0.1041(11) Uani 1 1 d .
H32 H 0.5141 0.7876 -0.0672 0.125 Uiso 1 1 calc R
C33 C 0.4022(4) 0.6693(3) -0.0247(2) 0.1212(13) Uani 1 1 d .
H33 H 0.4717 0.6171 -0.0673 0.145 Uiso 1 1 calc R
C34 C 0.2729(4) 0.6447(2) 0.03837(19) 0.0940(10) Uani 1 1 d .
H34 H 0.2562 0.5761 0.0371 0.113 Uiso 1 1 calc R
C35 C -0.1397(3) 0.7375(2) 0.05349(16) 0.0680(7) Uani 1 1 d .
C36 C -0.1349(3) 0.8362(2) -0.00044(18) 0.0830(9) Uani 1 1 d .
H36 H -0.1359 0.8983 0.0265 0.100 Uiso 1 1 calc R
C37 C -0.1286(4) 0.8436(3) -0.0947(2) 0.0981(10) Uani 1 1 d .
H37 H -0.1256 0.9106 -0.1302 0.118 Uiso 1 1 calc R
C38 C -0.1269(4) 0.7537(3) -0.1352(2) 0.1014(11) Uani 1 1 d .
H38 H -0.1234 0.7594 -0.1981 0.122 Uiso 1 1 calc R
C39 C -0.1302(4) 0.6547(3) -0.0831(2) 0.0999(10) Uani 1 1 d .
H39 H -0.1273 0.5925 -0.1108 0.120 Uiso 1 1 calc R
C40 C -0.1380(3) 0.6475(3) 0.01054(19) 0.0825(9) Uani 1 1 d .
H40 H -0.1421 0.5804 0.0456 0.099 Uiso 1 1 calc R

loop_
_atom_site_aniso_label
_atom_site_aniso_U_11
_atom_site_aniso_U_22
_atom_site_aniso_U_33
_atom_site_aniso_U_23
_atom_site_aniso_U_13
_atom_site_aniso_U_12
C1 0.0534(17) 0.0622(16) 0.0596(15) -0.0024(12) -0.0048(13) -0.0244(14)
C2 0.060(2) 0.0657(18) 0.0694(17) 0.0043(14) -0.0233(15) -0.0152(16)
C3 0.0573(18) 0.0616(17) 0.0524(14) 0.0045(13) -0.0073(12) -0.0215(14)
C4 0.086(2) 0.0674(18) 0.0589(15) 0.0082(14) -0.0232(15) -0.0321(17)
C5 0.067(2) 0.0584(16) 0.0566(14) 0.0073(12) -0.0118(13) -0.0259(14)
C6 0.0530(19) 0.0630(16) 0.0699(16) 0.0121(13) -0.0162(14) -0.0144(15)
C7 0.0545(19) 0.0605(16) 0.0558(15) 0.0025(12) -0.0081(13) -0.0204(14)
C8 0.068(2) 0.101(2) 0.0546(15) 0.0069(14) -0.0131(14) -0.0432(18)
C9 0.080(2) 0.088(2) 0.0723(17) -0.0044(15) -0.0078(15) -0.0456(18)
C10 0.128(3) 0.096(2) 0.102(2) -0.0113(18) -0.010(2) -0.065(2)
C11 0.068(2) 0.0832(19) 0.0764(18) -0.0030(15) -0.0173(17) -0.0202(18)
C12 0.064(2) 0.120(3) 0.105(2) -0.0092(19) -0.0148(19) -0.012(2)
C13 0.0605(19) 0.0577(17) 0.0635(16) 0.0038(14) -0.0093(14) -0.0206(14)
C14 0.081(2) 0.066(2) 0.0809(19) -0.0059(15) -0.0056(16) -0.0268(17)
C15 0.099(3) 0.070(2) 0.115(3) -0.012(2) -0.011(2) -0.021(2)
C16 0.105(3) 0.064(2) 0.140(3) -0.010(2) -0.031(2) -0.023(2)
C17 0.103(3) 0.076(2) 0.119(3) 0.029(2) -0.034(2) -0.041(2)
C18 0.091(2) 0.070(2) 0.0821(19) 0.0136(15) -0.0194(16) -0.0292(18)
C19 0.073(2) 0.0617(17) 0.0571(16) 0.0056(13) -0.0147(14) -0.0202(16)
C20 0.090(3) 0.098(2) 0.0687(18) -0.0023(16) -0.0136(17) -0.044(2)
C21 0.112(3) 0.142(3) 0.096(2) -0.011(2) -0.025(2) -0.071(3)
C22 0.150(4) 0.155(3) 0.086(3) 0.000(2) -0.044(2) -0.082(3)
C23 0.161(4) 0.147(3) 0.0595(19) 0.0128(19) -0.035(2) -0.079(3)
C24 0.102(3) 0.096(2) 0.0674(18) 0.0094(16) -0.0203(17) -0.048(2)
C25 0.094(2) 0.0745(18) 0.0695(17) 0.0126(14) -0.0112(16) -0.0403(18)
C26 0.105(3) 0.115(2) 0.0744(18) 0.0109(17) 0.0002(18) -0.064(2)
C27 0.069(2) 0.082(2) 0.0709(17) 0.0170(15) -0.0204(15) -0.0161(18)
C28 0.094(3) 0.099(3) 0.103(2) -0.0004(19) -0.0283(19) 0.001(2)
C29 0.0521(18) 0.0709(18) 0.0581(15) 0.0052(14) -0.0135(14) -0.0203(16)
C30 0.085(2) 0.099(2) 0.087(2) -0.0140(17) 0.0026(18) -0.051(2)
C31 0.090(3) 0.117(3) 0.095(2) 0.006(2) -0.010(2) -0.061(2)
C32 0.078(3) 0.127(3) 0.094(2) 0.033(2) -0.005(2) -0.045(3)
C33 0.096(3) 0.112(3) 0.111(3) -0.008(2) 0.031(2) -0.022(2)
C34 0.086(3) 0.080(2) 0.089(2) -0.0060(17) 0.0195(19) -0.025(2)
C35 0.068(2) 0.087(2) 0.0539(16) 0.0009(15) -0.0139(13) -0.0329(17)
C36 0.100(3) 0.096(2) 0.0604(17) -0.0008(16) -0.0158(16) -0.0452(19)
C37 0.124(3) 0.115(3) 0.061(2) 0.0094(18) -0.0178(18) -0.055(2)
C38 0.110(3) 0.145(3) 0.0556(18) -0.005(2) -0.0161(18) -0.051(3)
C39 0.122(3) 0.122(3) 0.065(2) -0.0210(19) -0.0081(18) -0.056(2)
C40 0.089(2) 0.090(2) 0.0671(19) -0.0043(16) -0.0116(16) -0.0335(19)

loop_
_atom_type_symbol
_atom_type_description
_atom_type_scat_dispersion_real
_atom_type_scat_dispersion_imag
_atom_type_scat_source
C C 0.0033 0.0016 'International Tables Vol C Tables 4.2.6.8 and 6.1.1.4'
H H 0.0000 0.0000 'International Tables Vol C Tables 4.2.6.8 and 6.1.1.4'

loop_
_geom_angle_atom_site_label_1
_geom_angle_atom_site_label_2
_geom_angle_atom_site_label_3
_geom_angle
C2 C1 C8 68.45(17)
C2 C1 C9 119.9(2)
C8 C1 C9 121.7(2)
C2 C1 C5 104.69(19)
C8 C1 C5 104.49(19)
C9 C1 C5 123.98(19)
C3 C2 C1 108.8(2)
C3 C2 C11 119.9(2)
C1 C2 C11 122.7(2)
C3 C2 C8 115.9(2)
C1 C2 C8 55.89(15)
C11 C2 C8 117.6(2)
C4 C3 C2 111.5(2)
C4 C3 C13 125.1(2)
C2 C3 C13 123.4(2)
C3 C4 C19 124.8(2)
C3 C4 C5 110.9(2)
C19 C4 C5 123.8(2)
C6 C5 C25 115.9(2)
C6 C5 C4 94.10(18)
C25 C5 C4 116.17(19)
C6 C5 C1 103.34(18)
C25 C5 C1 120.5(2)
C4 C5 C1 102.82(18)
C7 C6 C27 124.8(2)
C7 C6 C5 110.9(2)
C27 C6 C5 124.3(2)
C6 C7 C8 111.8(2)
C6 C7 C29 125.2(2)
C8 C7 C29 122.63(19)
C7 C8 C35 116.7(2)
C7 C8 C1 107.07(19)
C35 C8 C1 127.8(2)
C7 C8 C2 118.7(2)
C35 C8 C2 117.4(2)
C1 C8 C2 55.66(15)
C1 C9 C10 116.7(2)
C1 C9 H9A 108.1
C10 C9 H9A 108.1
C1 C9 H9B 108.1
C10 C9 H9B 108.1
H9A C9 H9B 107.3
C9 C10 H10A 109.5
C9 C10 H10B 109.5
H10A C10 H10B 109.5
C9 C10 H10C 109.5
H10A C10 H10C 109.5
H10B C10 H10C 109.5
C2 C11 C12 112.9(2)
C2 C11 H11A 109.0
C12 C11 H11A 109.0
C2 C11 H11B 109.0
C12 C11 H11B 109.0
H11A C11 H11B 107.8
C11 C12 H12A 109.5
C11 C12 H12B 109.5
H12A C12 H12B 109.5
C11 C12 H12C 109.5
H12A C12 H12C 109.5
H12B C12 H12C 109.5
C14 C13 C18 118.2(2)
C14 C13 C3 120.6(2)
C18 C13 C3 121.2(2)
C15 C14 C13 121.8(3)
C15 C14 H14 119.1
C13 C14 H14 119.1
C16 C15 C14 119.8(3)
C16 C15 H15 120.1
C14 C15 H15 120.1
C15 C16 C17 120.8(3)
C15 C16 H16 119.6
C17 C16 H16 119.6
C16 C17 C18 119.8(3)
C16 C17 H17 120.1
C18 C17 H17 120.1
C13 C18 C17 119.6(3)
C13 C18 H18 120.2
C17 C18 H18 120.2
C24 C19 C20 116.7(3)
C24 C19 C4 122.6(3)
C20 C19 C4 120.4(2)
C21 C20 C19 121.5(3)
C21 C20 H20 119.2
C19 C20 H20 119.2
C22 C21 C20 121.2(3)
C22 C21 H21 119.4
C20 C21 H21 119.4
C23 C22 C21 117.8(3)
C23 C22 H22 121.1
C21 C22 H22 121.1
C22 C23 C24 121.1(3)
C22 C23 H23 119.4
C24 C23 H23 119.4
C23 C24 C19 121.5(3)
C23 C24 H24 119.2
C19 C24 H24 119.2
C26 C25 C5 115.9(2)
C26 C25 H25A 108.3
C5 C25 H25A 108.3
C26 C25 H25B 108.3
C5 C25 H25B 108.3
H25A C25 H25B 107.4
C25 C26 H26A 109.5
C25 C26 H26B 109.5
H26A C26 H26B 109.5
C25 C26 H26C 109.5
H26A C26 H26C 109.5
H26B C26 H26C 109.5
C6 C27 C28 113.7(2)
C6 C27 H27A 108.8
C28 C27 H27A 108.8
C6 C27 H27B 108.8
C28 C27 H27B 108.8
H27A C27 H27B 107.7
C27 C28 H28A 109.5
C27 C28 H28B 109.5
H28A C28 H28B 109.5
C27 C28 H28C 109.5
H28A C28 H28C 109.5
H28B C28 H28C 109.5
C34 C29 C30 116.8(2)
C34 C29 C7 122.1(2)
C30 C29 C7 121.0(2)
C29 C30 C31 121.6(3)
C29 C30 H30 119.2
C31 C30 H30 119.2
C32 C31 C30 120.8(3)
C32 C31 H31 119.6
C30 C31 H31 119.6
C31 C32 C33 119.1(3)
C31 C32 H32 120.5
C33 C32 H32 120.5
C32 C33 C34 120.1(3)
C32 C33 H33 119.9
C34 C33 H33 119.9
C29 C34 C33 121.6(3)
C29 C34 H34 119.2
C33 C34 H34 119.2
C36 C35 C40 117.6(2)
C36 C35 C8 119.2(2)
C40 C35 C8 123.0(2)
C35 C36 C37 120.6(3)
C35 C36 H36 119.7
C37 C36 H36 119.7
C38 C37 C36 120.5(3)
C38 C37 H37 119.8
C36 C37 H37 119.8
C37 C38 C39 119.8(3)
C37 C38 H38 120.1
C39 C38 H38 120.1
C38 C39 C40 119.8(3)
C38 C39 H39 120.1
C40 C39 H39 120.1
C39 C40 C35 121.6(3)
C39 C40 H40 119.2
C35 C40 H40 119.2

loop_
_geom_bond_atom_site_label_1
_geom_bond_atom_site_label_2
_geom_bond_distance
C1 C2 1.512(3)
C1 C8 1.516(3)
C1 C9 1.519(3)
C1 C5 1.587(3)
C2 C3 1.449(3)
C2 C11 1.515(3)
C2 C8 1.703(4)
C3 C4 1.369(3)
C3 C13 1.480(3)
C4 C19 1.485(3)
C4 C5 1.539(3)
C5 C6 1.526(3)
C5 C25 1.536(3)
C6 C7 1.356(3)
C6 C27 1.506(3)
C7 C8 1.483(3)
C7 C29 1.486(3)
C8 C35 1.501(3)
C9 C10 1.525(3)
C9 H9A 0.9700
C9 H9B 0.9700
C10 H10A 0.9600
C10 H10B 0.9600
C10 H10C 0.9600
C11 C12 1.513(3)
C11 H11A 0.9700
C11 H11B 0.9700
C12 H12A 0.9600
C12 H12B 0.9600
C12 H12C 0.9600
C13 C14 1.387(3)
C13 C18 1.389(3)
C14 C15 1.365(4)
C14 H14 0.9300
C15 C16 1.363(4)
C15 H15 0.9300
C16 C17 1.364(4)
C16 H16 0.9300
C17 C18 1.410(4)
C17 H17 0.9300
C18 H18 0.9300
C19 C24 1.383(3)
C19 C20 1.387(3)
C20 C21 1.376(4)
C20 H20 0.9300
C21 C22 1.375(4)
C21 H21 0.9300
C22 C23 1.372(4)
C22 H22 0.9300
C23 C24 1.382(4)
C23 H23 0.9300
C24 H24 0.9300
C25 C26 1.528(4)
C25 H25A 0.9700
C25 H25B 0.9700
C26 H26A 0.9600
C26 H26B 0.9600
C26 H26C 0.9600
C27 C28 1.519(4)
C27 H27A 0.9700
C27 H27B 0.9700
C28 H28A 0.9600
C28 H28B 0.9600
C28 H28C 0.9600
C29 C34 1.359(3)
C29 C30 1.372(3)
C30 C31 1.385(4)
C30 H30 0.9300
C31 C32 1.329(4)
C31 H31 0.9300
C32 C33 1.370(4)
C32 H32 0.9300
C33 C34 1.384(4)
C33 H33 0.9300
C34 H34 0.9300
C35 C36 1.381(3)
C35 C40 1.380(3)
C36 C37 1.392(3)
C36 H36 0.9300
C37 C38 1.358(4)
C37 H37 0.9300
C38 C39 1.371(4)
C38 H38 0.9300
C39 C40 1.380(3)
C39 H39 0.9300
C40 H40 0.9300

loop_
_geom_torsion_atom_site_label_1
_geom_torsion_atom_site_label_2
_geom_torsion_atom_site_label_3
_geom_torsion_atom_site_label_4
_geom_torsion
C8 C1 C2 C3 -109.0(2)
C9 C1 C2 C3 135.9(2)
C5 C1 C2 C3 -9.0(3)
C8 C1 C2 C11 103.3(3)
C9 C1 C2 C11 -11.8(3)
C5 C1 C2 C11 -156.6(2)
C9 C1 C2 C8 -115.1(2)
C5 C1 C2 C8 100.1(2)
C1 C2 C3 C4 3.0(3)
C11 C2 C3 C4 151.6(2)
C8 C2 C3 C4 -57.5(3)
C1 C2 C3 C13 -178.7(2)
C11 C2 C3 C13 -30.1(3)
C8 C2 C3 C13 120.8(2)
C2 C3 C4 C19 177.1(2)
C13 C3 C4 C19 -1.2(4)
C2 C3 C4 C5 4.8(3)
C13 C3 C4 C5 -173.5(2)
C3 C4 C5 C6 94.7(2)
C19 C4 C5 C6 -77.7(3)
C3 C4 C5 C25 -143.8(2)
C19 C4 C5 C25 43.9(3)
C3 C4 C5 C1 -10.0(3)
C19 C4 C5 C1 177.7(2)
C2 C1 C5 C6 -86.4(2)
C8 C1 C5 C6 -15.4(2)
C9 C1 C5 C6 130.6(2)
C2 C1 C5 C25 142.2(2)
C8 C1 C5 C25 -146.7(2)
C9 C1 C5 C25 -0.8(4)
C2 C1 C5 C4 11.0(2)
C8 C1 C5 C4 82.1(2)
C9 C1 C5 C4 -132.0(2)
C25 C5 C6 C7 146.9(2)
C4 C5 C6 C7 -91.4(2)
C1 C5 C6 C7 12.8(3)
C25 C5 C6 C27 -33.5(3)
C4 C5 C6 C27 88.2(3)
C1 C5 C6 C27 -167.6(2)
C27 C6 C7 C8 175.5(2)
C5 C6 C7 C8 -4.9(3)
C27 C6 C7 C29 -11.3(4)
C5 C6 C7 C29 168.2(2)
C6 C7 C8 C35 -156.4(2)
C29 C7 C8 C35 30.3(3)
C6 C7 C8 C1 -5.7(3)
C29 C7 C8 C1 -179.1(2)
C6 C7 C8 C2 54.0(3)
C29 C7 C8 C2 -119.4(2)
C2 C1 C8 C7 113.5(2)
C9 C1 C8 C7 -133.8(2)
C5 C1 C8 C7 13.1(3)
C2 C1 C8 C35 -100.2(3)
C9 C1 C8 C35 12.6(4)
C5 C1 C8 C35 159.5(3)
C9 C1 C8 C2 112.7(3)
C5 C1 C8 C2 -100.3(2)
C3 C2 C8 C7 4.2(3)
C1 C2 C8 C7 -91.8(2)
C11 C2 C8 C7 155.8(2)
C3 C2 C8 C35 -145.2(2)
C1 C2 C8 C35 118.8(2)
C11 C2 C8 C35 6.4(3)
C3 C2 C8 C1 96.0(2)
C11 C2 C8 C1 -112.4(3)
C2 C1 C9 C10 166.2(2)
C8 C1 C9 C10 84.4(3)
C5 C1 C9 C10 -56.0(3)
C3 C2 C11 C12 -59.8(3)
C1 C2 C11 C12 84.4(3)
C8 C2 C11 C12 149.8(2)
C4 C3 C13 C14 -48.9(4)
C2 C3 C13 C14 133.0(3)
C4 C3 C13 C18 132.0(3)
C2 C3 C13 C18 -46.0(4)
C18 C13 C14 C15 1.8(4)
C3 C13 C14 C15 -177.2(3)
C13 C14 C15 C16 -1.4(5)
C14 C15 C16 C17 0.3(5)
C15 C16 C17 C18 0.3(5)
C14 C13 C18 C17 -1.2(4)
C3 C13 C18 C17 177.8(3)
C16 C17 C18 C13 0.2(5)
C3 C4 C19 C24 112.2(3)
C5 C4 C19 C24 -76.4(3)
C3 C4 C19 C20 -61.2(4)
C5 C4 C19 C20 110.1(3)
C24 C19 C20 C21 1.3(4)
C4 C19 C20 C21 175.1(3)
C19 C20 C21 C22 -2.6(5)
C20 C21 C22 C23 2.6(6)
C21 C22 C23 C24 -1.5(6)
C22 C23 C24 C19 0.3(5)
C20 C19 C24 C23 -0.2(4)
C4 C19 C24 C23 -173.9(3)
C6 C5 C25 C26 176.3(2)
C4 C5 C25 C26 67.2(3)
C1 C5 C25 C26 -58.0(3)
C7 C6 C27 C28 -85.7(3)
C5 C6 C27 C28 94.8(3)
C6 C7 C29 C34 94.4(3)
C8 C7 C29 C34 -93.2(3)
C6 C7 C29 C30 -85.8(3)
C8 C7 C29 C30 86.7(3)
C34 C29 C30 C31 -0.4(4)
C7 C29 C30 C31 179.7(3)
C29 C30 C31 C32 0.8(5)
C30 C31 C32 C33 -1.0(5)
C31 C32 C33 C34 0.9(5)
C30 C29 C34 C33 0.3(4)
C7 C29 C34 C33 -179.9(3)
C32 C33 C34 C29 -0.5(5)
C7 C8 C35 C36 -85.4(3)
C1 C8 C35 C36 130.9(3)
C2 C8 C35 C36 64.6(3)
C7 C8 C35 C40 88.9(3)
C1 C8 C35 C40 -54.7(4)
C2 C8 C35 C40 -121.0(3)
C40 C35 C36 C37 0.0(4)
C8 C35 C36 C37 174.7(3)
C35 C36 C37 C38 -0.1(5)
C36 C37 C38 C39 -0.4(5)
C37 C38 C39 C40 1.0(5)
C38 C39 C40 C35 -1.1(5)
C36 C35 C40 C39 0.6(4)
C8 C35 C40 C39 -173.9(3)
